data_2201590
loop_
_publ_author_name
'Baby Mariyatra, Mahimaidoss'
'Panchanatheswaran, Krishnaswamy'
'Goeta, Andres E.'

_publ_section_title
;
 Triphenyl(benzoylmethyl)phosphonium hexabromodicadmate(II):
 supramolecular aggregation through extensive
 C---H&#x00B7;&#x00B7;&#x00B7;Br and C---H&#x00B7;&#x00B7;&#x00B7;O
 interactions
;
_journal_issue 12
_journal_name_full 'Acta Crystallographica Section E'
_journal_page_first m694
_journal_page_last m696
_journal_paper_doi 10.1107/S1600536802019955
_journal_volume 58
_journal_year 2002
_chemical_formula_iupac '(C26 H22 O P)2 [Cd2 Br6]'
_chemical_formula_moiety '2C26 H22 O P 1+, Cd2 Br6 2-'
_chemical_formula_sum 'C52 H44 Br6 Cd2 O2 P2'
_chemical_formula_weight 1467.08
_chemical_melting_point 480
_chemical_name_systematic
;
Bis(benzoylmethyltriphenylphosphonium) hexabromocadmate(II)
;
_space_group_IT_number 60
_symmetry_cell_setting orthorhombic
_symmetry_space_group_name_Hall '-P 2n 2ab'
_symmetry_space_group_name_H-M 'P b c n'
_atom_sites_solution_hydrogens difmap
_atom_sites_solution_primary direct
_atom_sites_solution_secondary difmap
_audit_creation_method SHELXL-97
_cell_angle_alpha 90.00
_cell_angle_beta 90.00
_cell_angle_gamma 90.00
_cell_formula_units_Z 4
_cell_length_a 25.7075(15)
_cell_length_b 10.7351(9)
_cell_length_c 18.8469(14)
_cell_measurement_reflns_used 736
_cell_measurement_temperature 120(2)
_cell_measurement_theta_max 20.52
_cell_measurement_theta_min 10.27
_cell_volume 5201.2(7)
_computing_cell_refinement SMART-NT
_computing_data_collection 'SMART-NT (Bruker, 1998)'
_computing_data_reduction 'SAINT-NT (Bruker, 1998)'
_computing_molecular_graphics 'SHELXTL-NT (Bruker, 1998)'
_computing_publication_material SHELXTL-NT
_computing_structure_refinement 'SHELXL97 (Sheldrick, 1997)'
_computing_structure_solution 'SHELXS97 (Sheldrick, 1997)'
_diffrn_ambient_temperature 120(2)
_diffrn_measured_fraction_theta_full 0.999
_diffrn_measured_fraction_theta_max 0.999
_diffrn_measurement_device_type 'Bruker SMART 6K CCD'
_diffrn_measurement_method \w
_diffrn_radiation_monochromator graphite
_diffrn_radiation_source 'fine-focus sealed tube'
_diffrn_radiation_type MoK\a
_diffrn_radiation_wavelength 0.71073
_diffrn_reflns_av_R_equivalents 0.0332
_diffrn_reflns_av_sigmaI/netI 0.0295
_diffrn_reflns_limit_h_max 35
_diffrn_reflns_limit_h_min -30
_diffrn_reflns_limit_k_max 14
_diffrn_reflns_limit_k_min -14
_diffrn_reflns_limit_l_max 22
_diffrn_reflns_limit_l_min -25
_diffrn_reflns_number 30677
_diffrn_reflns_theta_full 29.15
_diffrn_reflns_theta_max 29.15
_diffrn_reflns_theta_min 1.58
_diffrn_standards_decay_% 0
_diffrn_standards_number 0
_exptl_absorpt_coefficient_mu 5.527
_exptl_absorpt_correction_T_max 0.531
_exptl_absorpt_correction_T_min 0.221
_exptl_absorpt_correction_type integration
_exptl_absorpt_process_details '(XPREP in SHELXTL; Bruker, 1998)'
_exptl_crystal_colour colourless
_exptl_crystal_density_diffrn 1.874
_exptl_crystal_density_method 'not measured'
_exptl_crystal_description 'irregular prism'
_exptl_crystal_F_000 2832
_exptl_crystal_size_max 0.42
_exptl_crystal_size_mid 0.28
_exptl_crystal_size_min 0.15
_refine_diff_density_max 0.585
_refine_diff_density_min -0.353
_refine_ls_extinction_method none
_refine_ls_goodness_of_fit_ref 1.022
_refine_ls_hydrogen_treatment refall
_refine_ls_matrix_type full
_refine_ls_number_parameters 377
_refine_ls_number_reflns 7011
_refine_ls_number_restraints 0
_refine_ls_restrained_S_all 1.022
_refine_ls_R_factor_all 0.0404
_refine_ls_R_factor_gt 0.0256
_refine_ls_shift/su_max 0.005
_refine_ls_shift/su_mean 0.000
_refine_ls_structure_factor_coef Fsqd
_refine_ls_weighting_details 'calc w = 1/[\s^2^(Fo^2^)+(0.0241P)^2^+2.9606P] where P = (Fo^2^+2Fc^2^)/3'
_refine_ls_weighting_scheme calc
_refine_ls_wR_factor_gt 0.0534
_refine_ls_wR_factor_ref 0.0578
_reflns_number_gt 5580
_reflns_number_total 7011
_reflns_threshold_expression I>2\s(I)
_cod_data_source_file ob6186.cif
_cod_data_source_block I
_cod_database_code 2201590
_cod_database_fobs_code 2201590

loop_
_symmetry_equiv_pos_as_xyz
'x, y, z'
'-x+1/2, -y+1/2, z+1/2'
'-x, y, -z+1/2'
'x+1/2, -y+1/2, -z'
'-x, -y, -z'
'x-1/2, y-1/2, -z-1/2'
'x, -y, z-1/2'
'-x-1/2, y-1/2, z'

loop_
_atom_site_label
_atom_site_fract_x
_atom_site_fract_y
_atom_site_fract_z
_atom_site_U_iso_or_equiv
_atom_site_adp_type
_atom_site_calc_flag
_atom_site_refinement_flags
_atom_site_occupancy
_atom_site_disorder_assembly
_atom_site_disorder_group
_atom_site_type_symbol
P1 0.81856(2) 0.85336(5) 0.21150(3) 0.01542(12) Uani d . 1 . . P
O1 0.74102(6) 1.02180(15) 0.15165(10) 0.0234(4) Uani d . 1 . . O
C1 0.78389(9) 0.8309(2) 0.12956(13) 0.0169(4) Uani d . 1 . . C
H1 0.7735(11) 0.747(3) 0.1290(15) 0.029(7) Uiso d . 1 . . H
H2 0.8072(11) 0.842(3) 0.0940(16) 0.029(8) Uiso d . 1 . . H
C2 0.74049(8) 0.9251(2) 0.11824(13) 0.0174(5) Uani d . 1 . . C
C3 0.69897(9) 0.8954(2) 0.06627(13) 0.0184(5) Uani d . 1 . . C
C4 0.65562(10) 0.9732(2) 0.06364(15) 0.0248(5) Uani d . 1 . . C
H4 0.6545(10) 1.037(3) 0.0929(15) 0.023(7) Uiso d . 1 . . H
C5 0.61546(10) 0.9497(3) 0.01745(16) 0.0308(6) Uani d . 1 . . C
H5 0.5862(11) 0.997(3) 0.0165(16) 0.036(8) Uiso d . 1 . . H
C6 0.61789(11) 0.8468(3) -0.02700(16) 0.0327(6) Uani d . 1 . . C
H6 0.5899(11) 0.829(3) -0.0586(17) 0.032(8) Uiso d . 1 . . H
C7 0.66080(11) 0.7693(3) -0.02530(15) 0.0318(6) Uani d . 1 . . C
H7 0.6618(11) 0.697(3) -0.0530(16) 0.034(8) Uiso d . 1 . . H
C8 0.70135(10) 0.7926(2) 0.02110(14) 0.0239(5) Uani d . 1 . . C
H8 0.7293(10) 0.739(3) 0.0232(14) 0.025(7) Uiso d . 1 . . H
C11 0.86171(9) 0.7235(2) 0.22024(14) 0.0196(5) Uani d . 1 . . C
C12 0.85504(11) 0.6309(2) 0.27060(18) 0.0320(6) Uani d . 1 . . C
H12 0.8269(11) 0.630(2) 0.3016(16) 0.029(8) Uiso d . 1 . . H
C13 0.89092(13) 0.5344(3) 0.2740(2) 0.0497(10) Uani d . 1 . . C
H13 0.8871(13) 0.483(3) 0.309(2) 0.057(11) Uiso d . 1 . . H
C14 0.93247(11) 0.5312(3) 0.2289(2) 0.0475(10) Uani d . 1 . . C
H14 0.9559(13) 0.470(3) 0.2291(19) 0.059(11) Uiso d . 1 . . H
C15 0.93950(11) 0.6220(3) 0.1785(2) 0.0421(8) Uani d . 1 . . C
H15 0.9641(13) 0.621(3) 0.1479(19) 0.042(10) Uiso d . 1 . . H
C16 0.90429(10) 0.7198(2) 0.17421(17) 0.0302(6) Uani d . 1 . . C
H16 0.9087(11) 0.783(3) 0.1409(17) 0.037(8) Uiso d . 1 . . H
C21 0.85954(8) 0.9885(2) 0.21095(12) 0.0165(4) Uani d . 1 . . C
C22 0.85828(9) 1.0754(2) 0.15625(14) 0.0194(5) Uani d . 1 . . C
H22 0.8358(11) 1.069(2) 0.1194(16) 0.023(7) Uiso d . 1 . . H
C23 0.89408(9) 1.1727(2) 0.15653(15) 0.0229(5) Uani d . 1 . . C
H23 0.8931(11) 1.225(3) 0.1207(16) 0.029(8) Uiso d . 1 . . H
C24 0.92984(9) 1.1828(2) 0.21082(15) 0.0232(5) Uani d . 1 . . C
H24 0.9545(9) 1.247(2) 0.2105(14) 0.018(6) Uiso d . 1 . . H
C25 0.93108(10) 1.0959(2) 0.26490(15) 0.0243(5) Uani d . 1 . . C
H25 0.9544(10) 1.102(2) 0.3003(15) 0.021(7) Uiso d . 1 . . H
C26 0.89619(9) 0.9980(2) 0.26494(14) 0.0209(5) Uani d . 1 . . C
H26 0.8968(10) 0.938(2) 0.3019(15) 0.021(7) Uiso d . 1 . . H
C31 0.77178(9) 0.8556(2) 0.28185(13) 0.0177(5) Uani d . 1 . . C
C32 0.77547(10) 0.9408(2) 0.33720(14) 0.0222(5) Uani d . 1 . . C
H32 0.8047(11) 1.001(3) 0.3383(15) 0.033(8) Uiso d . 1 . . H
C33 0.73757(10) 0.9417(2) 0.38975(15) 0.0270(6) Uani d . 1 . . C
H33 0.7413(11) 0.996(3) 0.4252(16) 0.034(8) Uiso d . 1 . . H
C34 0.69659(10) 0.8593(2) 0.38699(16) 0.0275(6) Uani d . 1 . . C
H34 0.6746(10) 0.859(2) 0.4220(15) 0.019(7) Uiso d . 1 . . H
C35 0.69293(10) 0.7746(2) 0.33214(15) 0.0274(6) Uani d . 1 . . C
H35 0.6645(11) 0.726(3) 0.3307(15) 0.028(7) Uiso d . 1 . . H
C36 0.72998(10) 0.7721(2) 0.27949(15) 0.0248(5) Uani d . 1 . . C
H36 0.7272(10) 0.715(3) 0.2422(15) 0.028(7) Uiso d . 1 . . H
Cd1 0.956982(7) 0.875041(16) -0.031861(10) 0.02295(5) Uani d . 1 . . Cd
Br1 0.859434(10) 0.91625(3) -0.022661(14) 0.02725(6) Uani d . 1 . . Br
Br2 0.995107(10) 1.08317(2) -0.090586(14) 0.02800(6) Uani d . 1 . . Br
Br3 0.977350(11) 0.66634(2) -0.086962(16) 0.03278(7) Uani d . 1 . . Br

loop_
_atom_site_aniso_label
_atom_site_aniso_U_11
_atom_site_aniso_U_22
_atom_site_aniso_U_33
_atom_site_aniso_U_12
_atom_site_aniso_U_13
_atom_site_aniso_U_23
P1 0.0153(2) 0.0127(2) 0.0182(3) -0.0007(2) -0.0006(2) 0.0010(2)
O1 0.0229(8) 0.0160(8) 0.0313(10) 0.0014(6) -0.0035(8) -0.0045(7)
C1 0.0180(11) 0.0144(10) 0.0184(12) 0.0001(9) -0.0006(9) -0.0010(9)
C2 0.0158(10) 0.0156(10) 0.0210(12) -0.0007(8) 0.0019(9) 0.0036(9)
C3 0.0184(10) 0.0174(11) 0.0194(12) -0.0026(8) -0.0006(9) 0.0058(9)
C4 0.0232(12) 0.0212(13) 0.0301(15) -0.0007(10) -0.0026(11) 0.0018(11)
C5 0.0201(12) 0.0340(15) 0.0382(17) 0.0015(11) -0.0061(12) 0.0080(13)
C6 0.0291(14) 0.0413(16) 0.0277(15) -0.0098(12) -0.0118(12) 0.0052(13)
C7 0.0387(15) 0.0318(15) 0.0250(14) -0.0074(12) -0.0068(12) -0.0036(12)
C8 0.0248(12) 0.0250(12) 0.0219(13) -0.0006(10) -0.0012(10) 0.0012(10)
C11 0.0173(10) 0.0123(10) 0.0293(14) -0.0003(8) -0.0042(10) 0.0002(9)
C12 0.0243(13) 0.0252(13) 0.0463(18) -0.0011(11) -0.0015(13) 0.0132(13)
C13 0.0355(17) 0.0246(14) 0.089(3) -0.0019(12) -0.0135(18) 0.0259(18)
C14 0.0247(15) 0.0168(13) 0.101(3) 0.0055(11) -0.0127(17) 0.0023(16)
C15 0.0214(13) 0.0299(15) 0.075(3) 0.0065(11) 0.0037(15) -0.0066(16)
C16 0.0238(12) 0.0228(13) 0.0440(18) 0.0009(10) 0.0018(12) 0.0010(12)
C21 0.0163(10) 0.0130(10) 0.0203(12) -0.0015(8) 0.0002(9) -0.0013(9)
C22 0.0190(11) 0.0183(11) 0.0208(12) 0.0006(9) -0.0025(10) 0.0025(10)
C23 0.0231(12) 0.0185(11) 0.0271(14) -0.0004(9) 0.0007(10) 0.0067(11)
C24 0.0201(11) 0.0172(11) 0.0324(15) -0.0047(9) 0.0033(11) -0.0013(10)
C25 0.0204(12) 0.0267(13) 0.0257(14) -0.0045(10) -0.0035(11) -0.0009(11)
C26 0.0207(11) 0.0222(11) 0.0199(13) -0.0018(9) -0.0009(9) 0.0048(10)
C31 0.0180(10) 0.0157(10) 0.0193(12) 0.0013(8) 0.0007(9) 0.0029(9)
C32 0.0241(12) 0.0193(11) 0.0233(13) -0.0002(9) -0.0009(10) -0.0003(10)
C33 0.0322(14) 0.0246(13) 0.0243(14) 0.0013(11) 0.0040(11) -0.0053(11)
C34 0.0281(13) 0.0256(13) 0.0290(14) 0.0035(10) 0.0109(12) 0.0040(11)
C35 0.0237(12) 0.0239(12) 0.0345(16) -0.0049(10) 0.0081(11) 0.0012(11)
C36 0.0277(12) 0.0196(11) 0.0271(14) -0.0044(10) 0.0024(11) -0.0022(11)
Cd1 0.02299(9) 0.02385(9) 0.02202(9) -0.00582(7) -0.00038(8) -0.00068(7)
Br1 0.02342(12) 0.03517(14) 0.02317(13) -0.00226(10) 0.00096(10) -0.00185(11)
Br2 0.03181(13) 0.03014(13) 0.02204(13) -0.01177(11) -0.00516(11) 0.00515(11)
Br3 0.03696(14) 0.02285(12) 0.03854(17) -0.00389(11) 0.01012(13) -0.00145(12)

loop_
_atom_type_symbol
_atom_type_description
_atom_type_scat_dispersion_real
_atom_type_scat_dispersion_imag
_atom_type_scat_source
C C 0.0033 0.0016 'International Tables Vol C Tables 4.2.6.8 and 6.1.1.4'
H H 0.0000 0.0000 'International Tables Vol C Tables 4.2.6.8 and 6.1.1.4'
O O 0.0106 0.0060 'International Tables Vol C Tables 4.2.6.8 and 6.1.1.4'
P P 0.1023 0.0942 'International Tables Vol C Tables 4.2.6.8 and 6.1.1.4'
Br Br -0.2901 2.4595 'International Tables Vol C Tables 4.2.6.8 and 6.1.1.4'
Cd Cd -0.8075 1.2024 'International Tables Vol C Tables 4.2.6.8 and 6.1.1.4'

loop_
_geom_angle_atom_site_label_1
_geom_angle_atom_site_label_2
_geom_angle_atom_site_label_3
_geom_angle_site_symmetry_1
_geom_angle_site_symmetry_3
_geom_angle
_geom_angle_publ_flag
C11 P1 C31 . . 111.04(11) yes
C11 P1 C21 . . 105.46(10) yes
C31 P1 C21 . . 112.83(10) yes
C11 P1 C1 . . 106.35(11) yes
C31 P1 C1 . . 107.74(11) yes
C21 P1 C1 . . 113.25(11) yes
C2 C1 P1 . . 113.23(16) yes
C2 C1 H1 . . 115.4(17) ?
P1 C1 H1 . . 106.2(17) ?
C2 C1 H2 . . 106.9(18) ?
P1 C1 H2 . . 106.7(18) ?
H1 C1 H2 . . 108(2) ?
O1 C2 C3 . . 122.3(2) yes
O1 C2 C1 . . 119.2(2) yes
C3 C2 C1 . . 118.5(2) yes
C4 C3 C8 . . 119.2(2) ?
C4 C3 C2 . . 118.0(2) ?
C8 C3 C2 . . 122.8(2) ?
C5 C4 C3 . . 120.9(3) no
C5 C4 H4 . . 121.0(18) no
C3 C4 H4 . . 118.2(18) no
C4 C5 C6 . . 119.7(3) no
C4 C5 H5 . . 122(2) no
C6 C5 H5 . . 118(2) no
C7 C6 C5 . . 120.1(3) no
C7 C6 H6 . . 119.6(18) no
C5 C6 H6 . . 120.4(18) no
C6 C7 C8 . . 120.5(3) no
C6 C7 H7 . . 120.6(19) no
C8 C7 H7 . . 118.8(19) no
C7 C8 C3 . . 119.7(2) no
C7 C8 H8 . . 120.2(17) no
C3 C8 H8 . . 120.0(17) no
C12 C11 C16 . . 120.2(2) no
C12 C11 P1 . . 123.1(2) no
C16 C11 P1 . . 116.77(19) no
C11 C12 C13 . . 119.0(3) no
C11 C12 H12 . . 122.1(17) no
C13 C12 H12 . . 118.9(17) no
C14 C13 C12 . . 120.6(3) no
C14 C13 H13 . . 123(2) no
C12 C13 H13 . . 116(3) no
C13 C14 C15 . . 121.1(3) no
C13 C14 H14 . . 123(2) no
C15 C14 H14 . . 116(2) no
C14 C15 C16 . . 119.4(3) no
C14 C15 H15 . . 124(2) no
C16 C15 H15 . . 117(2) no
C15 C16 C11 . . 119.7(3) no
C15 C16 H16 . . 120.6(19) no
C11 C16 H16 . . 119.7(19) no
C26 C21 C22 . . 120.6(2) no
C26 C21 P1 . . 116.96(18) no
C22 C21 P1 . . 122.25(18) no
C21 C22 C23 . . 119.0(2) no
C21 C22 H22 . . 121.9(17) no
C23 C22 H22 . . 119.0(17) no
C24 C23 C22 . . 120.1(2) no
C24 C23 H23 . . 122.5(19) no
C22 C23 H23 . . 117.4(19) no
C23 C24 C25 . . 120.6(2) no
C23 C24 H24 . . 120.1(16) no
C25 C24 H24 . . 119.2(16) no
C26 C25 C24 . . 119.9(2) no
C26 C25 H25 . . 119.0(17) no
C24 C25 H25 . . 121.1(17) no
C25 C26 C21 . . 119.7(2) no
C25 C26 H26 . . 120.4(16) no
C21 C26 H26 . . 119.9(16) no
C32 C31 C36 . . 119.8(2) no
C32 C31 P1 . . 121.25(18) no
C36 C31 P1 . . 118.90(18) no
C33 C32 C31 . . 119.4(2) no
C33 C32 H32 . . 120.7(17) no
C31 C32 H32 . . 119.9(17) no
C34 C33 C32 . . 120.4(3) no
C34 C33 H33 . . 122.2(19) no
C32 C33 H33 . . 117.5(19) no
C33 C34 C35 . . 120.3(3) no
C33 C34 H34 . . 118.1(17) no
C35 C34 H34 . . 121.5(17) no
C36 C35 C34 . . 120.4(2) no
C36 C35 H35 . . 122.1(18) no
C34 C35 H35 . . 117.3(18) no
C35 C36 C31 . . 119.7(2) no
C35 C36 H36 . . 120.0(17) no
C31 C36 H36 . . 120.2(17) no
Br3 Cd1 Br1 . . 112.680(11) yes
Br3 Cd1 Br2 . 5_775 114.298(12) yes
Br1 Cd1 Br2 . 5_775 111.567(11) yes
Br3 Cd1 Br2 . . 119.626(12) yes
Br1 Cd1 Br2 . . 104.061(11) yes
Br2 Cd1 Br2 5_775 . 92.779(10) yes
Cd1 Br2 Cd1 5_775 . 87.221(10) yes

loop_
_geom_bond_atom_site_label_1
_geom_bond_atom_site_label_2
_geom_bond_site_symmetry_1
_geom_bond_site_symmetry_2
_geom_bond_distance
_geom_bond_publ_flag
P1 C11 . . 1.789(2) yes
P1 C31 . . 1.790(2) yes
P1 C21 . . 1.793(2) yes
P1 C1 . . 1.799(2) yes
O1 C2 . . 1.214(3) yes
C1 C2 . . 1.521(3) yes
C1 H1 . . 0.94(3) ?
C1 H2 . . 0.91(3) ?
C2 C3 . . 1.484(3) yes
C3 C4 . . 1.394(3) no
C3 C8 . . 1.394(3) no
C4 C5 . . 1.374(4) no
C4 H4 . . 0.88(3) no
C5 C6 . . 1.388(4) no
C5 H5 . . 0.91(3) no
C6 C7 . . 1.382(4) no
C6 H6 . . 0.96(3) no
C7 C8 . . 1.384(4) no
C7 H7 . . 0.94(3) no
C8 H8 . . 0.92(3) no
C11 C12 . . 1.385(4) no
C11 C16 . . 1.397(4) no
C12 C13 . . 1.389(4) no
C12 H12 . . 0.93(3) no
C13 C14 . . 1.366(5) no
C13 H13 . . 0.86(4) no
C14 C15 . . 1.373(5) no
C14 H14 . . 0.89(4) no
C15 C16 . . 1.388(4) no
C15 H15 . . 0.85(3) no
C16 H16 . . 0.93(3) no
C21 C26 . . 1.390(3) no
C21 C22 . . 1.391(3) no
C22 C23 . . 1.392(3) no
C22 H22 . . 0.91(3) no
C23 C24 . . 1.380(4) no
C23 H23 . . 0.88(3) no
C24 C25 . . 1.382(4) no
C24 H24 . . 0.94(2) no
C25 C26 . . 1.382(3) no
C25 H25 . . 0.90(3) no
C26 H26 . . 0.95(3) no
C31 C32 . . 1.391(3) no
C31 C36 . . 1.400(3) no
C32 C33 . . 1.389(4) no
C32 H32 . . 0.99(3) no
C33 C34 . . 1.377(4) no
C33 H33 . . 0.89(3) no
C34 C35 . . 1.380(4) no
C34 H34 . . 0.87(3) no
C35 C36 . . 1.376(4) no
C35 H35 . . 0.90(3) no
C36 H36 . . 0.94(3) no
Cd1 Br3 . . 2.5243(4) yes
Cd1 Br1 . . 2.5523(3) yes
Cd1 Br2 . 5_775 2.6540(4) yes
Cd1 Br2 . . 2.6791(3) yes

loop_
_geom_hbond_atom_site_label_D
_geom_hbond_atom_site_label_H
_geom_hbond_atom_site_label_A
_geom_hbond_site_symmetry_A
_geom_hbond_distance_DH
_geom_hbond_distance_HA
_geom_hbond_distance_DA
_geom_hbond_angle_DHA
_geom_hbond_publ_flag
C1 H1 O1 8_755 0.94(3) 2.48(3) 3.405(3) 167(2) yes
C1 H2 Br1 . 0.91(3) 2.70(3) 3.584(2) 166(2) yes
C16 H16 Br2 5_775 0.93(3) 3.02(3) 3.694(3) 131(2) yes
C24 H24 Br3 5_775 0.94(2) 3.06(3) 3.710(2) 128.0(19) yes
C25 H25 Br2 7_576 0.90(3) 3.04(3) 3.718(3) 133(2) yes

loop_
_geom_torsion_atom_site_label_1
_geom_torsion_atom_site_label_2
_geom_torsion_atom_site_label_3
_geom_torsion_atom_site_label_4
_geom_torsion_site_symmetry_1
_geom_torsion_site_symmetry_4
_geom_torsion
_geom_torsion_publ_flag
Br3 Cd1 Br2 Cd1 . 5_775 -120.101(14) yes
Br1 Cd1 Br2 Cd1 . 5_775 113.051(12) yes
Br2 Cd1 Br2 Cd1 5_775 5_775 0.0 ?
P1 C1 C2 O1 . . 19.1(3) yes
